data_7021514
loop_
_publ_author_name
'Zhang, Xiao-Ping'
'Wang, Dong-Gen'
'Su, Ying'
'Tian, Han-Rui'
'Lin, Jun-Jie'
'Feng, Yun-Long'
'Cheng, Jian-Wen'

_publ_section_title
;
 Luminescent 2D bismuth-cadmium-organic frameworks with tunable and white
 light emission by doping different lanthanide ions.
;
_journal_issue 29
_journal_name_full 'Dalton transactions (Cambridge, England : 2003)'
_journal_page_first 10384
_journal_page_last 10387
_journal_paper_doi 10.1039/c3dt50826a
_journal_volume 42
_journal_year 2013
_chemical_formula_moiety 'C28 H16 Bi2 Cd N4 O18, H2 O'
_chemical_formula_sum 'C28 H18 Bi2 Cd N4 O19'
_chemical_formula_weight 1244.82
_chemical_name_systematic
;
 ?
;
_space_group_IT_number 61
_symmetry_cell_setting orthorhombic
_symmetry_space_group_name_Hall '-P 2ac 2ab'
_symmetry_space_group_name_H-M 'P b c a'
_atom_sites_solution_hydrogens geom
_atom_sites_solution_primary direct
_atom_sites_solution_secondary difmap
_audit_creation_method SHELXL-97
_cell_angle_alpha 90.00
_cell_angle_beta 90.00
_cell_angle_gamma 90.00
_cell_formula_units_Z 8
_cell_length_a 14.4058(13)
_cell_length_b 20.5848(18)
_cell_length_c 21.7051(19)
_cell_measurement_reflns_used 9983
_cell_measurement_temperature 296(2)
_cell_measurement_theta_max 27.60
_cell_measurement_theta_min 1.88
_cell_volume 6436.4(10)
_computing_cell_refinement 'SAINT (Bruker, 2006)'
_computing_data_collection 'APEXII (Bruker, 2006)'
_computing_data_reduction SAINT
_computing_molecular_graphics 'SHELXTL (Bruker, 2002)'
_computing_publication_material SHELXTL
_computing_structure_refinement 'SHELXL97 (Sheldrick, 1997)'
_computing_structure_solution 'SHELXS97 (Sheldrick, 1997)'
_diffrn_ambient_temperature 296(2)
_diffrn_measured_fraction_theta_full 0.995
_diffrn_measured_fraction_theta_max 0.995
_diffrn_measurement_device_type 'Bruker APEX-II area-detector diffractometer'
_diffrn_measurement_method 'phi and omega scans'
_diffrn_radiation_monochromator graphite
_diffrn_radiation_source 'fine-focus sealed tube'
_diffrn_radiation_type MoK\a
_diffrn_radiation_wavelength 0.71073
_diffrn_reflns_av_R_equivalents 0.0753
_diffrn_reflns_av_unetI/netI 0.0536
_diffrn_reflns_limit_h_max 17
_diffrn_reflns_limit_h_min -18
_diffrn_reflns_limit_k_max 26
_diffrn_reflns_limit_k_min -26
_diffrn_reflns_limit_l_max 28
_diffrn_reflns_limit_l_min -27
_diffrn_reflns_number 52156
_diffrn_reflns_theta_full 27.60
_diffrn_reflns_theta_max 27.60
_diffrn_reflns_theta_min 1.88
_diffrn_standards_decay_% none
_diffrn_standards_interval_count none
_diffrn_standards_interval_time none
_diffrn_standards_number none
_exptl_absorpt_coefficient_mu 11.660
_exptl_absorpt_correction_T_max 0.20
_exptl_absorpt_correction_T_min 0.12
_exptl_absorpt_correction_type empirical
_exptl_absorpt_process_details 'SADABS (Sheldrick, 1996)'
_exptl_crystal_colour colorless
_exptl_crystal_density_diffrn 2.569
_exptl_crystal_density_method 'not measured'
_exptl_crystal_description block
_exptl_crystal_F_000 4640
_exptl_crystal_size_max 0.24
_exptl_crystal_size_mid 0.16
_exptl_crystal_size_min 0.14
_refine_diff_density_max 0.907
_refine_diff_density_min -1.071
_refine_diff_density_rms 0.176
_refine_ls_extinction_method none
_refine_ls_goodness_of_fit_ref 1.024
_refine_ls_hydrogen_treatment mixed
_refine_ls_matrix_type full
_refine_ls_number_parameters 493
_refine_ls_number_reflns 7430
_refine_ls_number_restraints 3
_refine_ls_restrained_S_all 1.024
_refine_ls_R_factor_gt 0.0308
_refine_ls_shift/su_max 0.003
_refine_ls_shift/su_mean 0.000
_refine_ls_structure_factor_coef Fsqd
_refine_ls_weighting_details 'calc w=1/[\s^2^(Fo^2^)+(0.0207P)^2^+1.4414P] where P=(Fo^2^+2Fc^2^)/3'
_refine_ls_weighting_scheme calc
_refine_ls_wR_factor_gt 0.0583
_refine_ls_wR_factor_ref 0.0649
_reflns_number_gt 5458
_reflns_number_total 7430
_reflns_threshold_expression I>2\s(I)
_cod_data_source_file c3dt50826a.txt
_cod_data_source_block 1
_cod_depositor_comments
;
The following automatic conversions were performed:

'_symmetry_cell_setting' value 'Orthorhombic' changed to
'orthorhombic' according to
/home/saulius/struct/CIF-dictionaries/cif_core.dic dictionary named
'cif_core.dic' version 2.4.2 from 2011-04-26.

Automatic conversion script
Id: cif_fix_values 1891 2012-01-12 08:04:46Z andrius 
;
_cod_original_sg_symbol_H-M Pbca
_cod_database_code 7021514
_refine_ls_r_factor_ref 0.0543

loop_
_symmetry_equiv_pos_as_xyz
'x, y, z'
'-x+1/2, -y, z+1/2'
'-x, y+1/2, -z+1/2'
'x+1/2, -y+1/2, -z'
'-x, -y, -z'
'x-1/2, y, -z-1/2'
'x, -y-1/2, z-1/2'
'-x-1/2, y-1/2, z'

loop_
_atom_site_label
_atom_site_type_symbol
_atom_site_fract_x
_atom_site_fract_y
_atom_site_fract_z
_atom_site_U_iso_or_equiv
_atom_site_adp_type
_atom_site_occupancy
_atom_site_symmetry_multiplicity
_atom_site_calc_flag
_atom_site_refinement_flags
Bi1 Bi 0.752029(14) -0.028318(8) 0.390385(9) 0.02319(6) Uani 1 1 d .
Bi2 Bi 0.530066(14) 0.105181(8) 0.500881(9) 0.02068(6) Uani 1 1 d .
Cd Cd 0.72691(3) 0.202386(19) 0.32946(2) 0.03587(11) Uani 1 1 d .
C1 C 0.9679(4) -0.0237(3) 0.3820(3) 0.0361(15) Uani 1 1 d .
C2 C 0.7364(4) 0.0925(2) 0.4929(2) 0.0249(12) Uani 1 1 d .
C3 C 0.9517(4) 0.0312(3) 0.4257(3) 0.0285(13) Uani 1 1 d .
C4 C 1.0208(4) 0.0708(3) 0.4499(3) 0.0366(15) Uani 1 1 d .
H4A H 1.0826 0.0640 0.4394 0.044 Uiso 1 1 calc R
C5 C 0.9973(5) 0.1195(3) 0.4889(3) 0.0423(16) Uani 1 1 d .
H5A H 1.0432 0.1460 0.5056 0.051 Uiso 1 1 calc R
C6 C 0.9052(4) 0.1299(3) 0.5039(3) 0.0372(14) Uani 1 1 d .
H6A H 0.8883 0.1638 0.5299 0.045 Uiso 1 1 calc R
C7 C 0.8389(4) 0.0889(2) 0.4796(2) 0.0271(12) Uani 1 1 d .
C8 C 0.7452(4) -0.1534(2) 0.2919(3) 0.0284(13) Uani 1 1 d .
C9 C 0.7316(4) 0.0773(2) 0.2780(3) 0.0260(12) Uani 1 1 d .
C10 C 0.7371(4) 0.0151(2) 0.2422(2) 0.0263(12) Uani 1 1 d .
C11 C 0.7422(4) 0.0137(3) 0.1780(2) 0.0320(13) Uani 1 1 d .
H11A H 0.7418 0.0519 0.1551 0.038 Uiso 1 1 calc R
C12 C 0.7479(4) -0.0456(3) 0.1501(3) 0.0400(16) Uani 1 1 d .
H12A H 0.7521 -0.0484 0.1074 0.048 Uiso 1 1 calc R
C13 C 0.7473(4) -0.1016(3) 0.1858(3) 0.0321(14) Uani 1 1 d .
H13A H 0.7497 -0.1422 0.1670 0.038 Uiso 1 1 calc R
C14 C 0.7434(4) -0.0970(2) 0.2487(2) 0.0250(12) Uani 1 1 d .
C15 C 0.5419(4) 0.1945(2) 0.3724(3) 0.0293(13) Uani 1 1 d .
C16 C 0.3036(4) 0.1129(2) 0.5037(2) 0.0257(12) Uani 1 1 d .
C17 C 0.3223(4) 0.1524(2) 0.4469(2) 0.0211(11) Uani 1 1 d .
C18 C 0.2543(4) 0.1798(2) 0.4110(2) 0.0305(13) Uani 1 1 d .
H18A H 0.1919 0.1751 0.4211 0.037 Uiso 1 1 calc R
C19 C 0.2812(4) 0.2148(2) 0.3592(2) 0.0304(13) Uani 1 1 d .
H19A H 0.2368 0.2340 0.3340 0.036 Uiso 1 1 calc R
C20 C 0.3739(4) 0.2208(2) 0.3455(3) 0.0348(14) Uani 1 1 d .
H20A H 0.3926 0.2439 0.3109 0.042 Uiso 1 1 calc R
C21 C 0.4391(4) 0.1923(2) 0.3836(2) 0.0243(12) Uani 1 1 d .
C22 C 0.5142(4) -0.0043(2) 0.6211(3) 0.0302(13) Uani 1 1 d .
C23 C 0.5329(4) 0.2265(2) 0.5910(3) 0.0284(13) Uani 1 1 d .
C24 C 0.5162(4) 0.0615(2) 0.6529(2) 0.0244(12) Uani 1 1 d .
C25 C 0.5094(4) 0.0691(3) 0.7151(3) 0.0324(14) Uani 1 1 d .
H25A H 0.5019 0.0332 0.7406 0.039 Uiso 1 1 calc R
C26 C 0.5137(4) 0.1308(3) 0.7397(3) 0.0381(15) Uani 1 1 d .
H26A H 0.5099 0.1369 0.7821 0.046 Uiso 1 1 calc R
C27 C 0.5238(4) 0.1835(3) 0.7008(3) 0.0329(14) Uani 1 1 d .
H27A H 0.5272 0.2254 0.7166 0.039 Uiso 1 1 calc R
C28 C 0.5288(4) 0.1726(2) 0.6381(2) 0.0239(12) Uani 1 1 d .
N1 N 0.8637(3) 0.04071(18) 0.44097(19) 0.0233(10) Uani 1 1 d .
N2 N 0.7392(3) -0.03860(17) 0.2761(2) 0.0216(10) Uani 1 1 d .
N3 N 0.4131(3) 0.15882(17) 0.43398(18) 0.0208(9) Uani 1 1 d .
N4 N 0.5262(3) 0.11259(18) 0.61459(19) 0.0219(10) Uani 1 1 d .
O1 O 0.8941(3) -0.05369(18) 0.36240(18) 0.0390(10) Uani 1 1 d .
OW1 O 0.8809(3) 0.1814(2) 0.3268(2) 0.0681(15) Uani 1 1 d .
HW1A H 0.9093 0.2082 0.3499 0.102 Uiso 1 1 d R
H1WB H 0.9012 0.1513 0.3029 0.102 Uiso 1 1 d R
OW2 O 0.7585(3) 0.24861(19) 0.4233(2) 0.0539(13) Uani 1 1 d .
HW2A H 0.7467 0.2314 0.4581 0.081 Uiso 1 1 d R
HW2B H 0.7838 0.2854 0.4288 0.081 Uiso 1 1 d R
O2 O 1.0459(3) -0.0390(2) 0.3683(2) 0.0611(14) Uani 1 1 d .
O3 O 0.7057(3) 0.13836(18) 0.52521(18) 0.0393(10) Uani 1 1 d .
OW3 O 0.9922(4) 0.0956(3) 0.2718(2) 0.0724(16) Uani 1 1 d D
HW3A H 1.044(3) 0.115(4) 0.270(3) 0.109 Uiso 1 1 d D
HW3B H 0.979(5) 0.084(4) 0.2354(16) 0.109 Uiso 1 1 d D
O4 O 0.6869(3) 0.04772(17) 0.47178(17) 0.0316(9) Uani 1 1 d .
O5 O 0.7383(3) -0.14167(16) 0.34877(18) 0.0393(11) Uani 1 1 d .
O6 O 0.7527(3) -0.20861(15) 0.2688(2) 0.0414(11) Uani 1 1 d .
O7 O 0.7425(3) 0.07446(15) 0.33570(16) 0.0302(9) Uani 1 1 d .
O8 O 0.7151(3) 0.12884(16) 0.25052(18) 0.0387(10) Uani 1 1 d .
O9 O 0.5949(3) 0.16884(16) 0.41121(16) 0.0311(9) Uani 1 1 d .
O10 O 0.5705(3) 0.22202(19) 0.32497(18) 0.0455(11) Uani 1 1 d .
O11 O 0.3727(2) 0.09480(15) 0.53579(16) 0.0270(9) Uani 1 1 d .
O12 O 0.2213(3) 0.09855(18) 0.51712(18) 0.0339(10) Uani 1 1 d .
O13 O 0.5274(3) -0.00450(15) 0.56340(17) 0.0304(9) Uani 1 1 d .
O14 O 0.4999(4) -0.05227(19) 0.6523(2) 0.0682(16) Uani 1 1 d .
O15 O 0.5276(3) 0.21065(16) 0.53432(17) 0.0313(9) Uani 1 1 d .
O16 O 0.5393(3) 0.28249(16) 0.61036(18) 0.0395(11) Uani 1 1 d .

loop_
_atom_site_aniso_label
_atom_site_aniso_U_11
_atom_site_aniso_U_22
_atom_site_aniso_U_33
_atom_site_aniso_U_23
_atom_site_aniso_U_13
_atom_site_aniso_U_12
Bi1 0.02191(12) 0.02335(9) 0.02432(11) 0.00282(8) 0.00329(10) -0.00122(9)
Bi2 0.01917(12) 0.01972(9) 0.02315(10) 0.00241(8) 0.00117(9) 0.00115(8)
Cd 0.0340(3) 0.0319(2) 0.0417(3) -0.00468(19) -0.0012(2) -0.00223(19)
C1 0.023(4) 0.052(4) 0.033(3) 0.006(3) 0.008(3) 0.004(3)
C2 0.020(3) 0.032(3) 0.022(3) 0.011(2) 0.000(3) 0.002(2)
C3 0.019(3) 0.037(3) 0.030(3) 0.013(2) 0.006(3) 0.003(3)
C4 0.014(3) 0.054(4) 0.041(4) 0.012(3) -0.002(3) -0.004(3)
C5 0.032(4) 0.043(3) 0.052(4) 0.002(3) -0.008(3) -0.008(3)
C6 0.032(4) 0.039(3) 0.041(4) -0.001(3) -0.004(3) -0.007(3)
C7 0.022(3) 0.033(3) 0.026(3) 0.001(2) -0.003(3) 0.001(3)
C8 0.021(3) 0.021(2) 0.043(4) -0.001(2) -0.007(3) -0.003(2)
C9 0.025(3) 0.023(2) 0.031(3) -0.001(2) 0.003(3) -0.004(2)
C10 0.026(3) 0.023(2) 0.029(3) 0.001(2) -0.004(3) 0.001(2)
C11 0.035(4) 0.034(3) 0.027(3) 0.000(2) -0.007(3) -0.001(3)
C12 0.049(4) 0.047(3) 0.025(3) -0.001(3) -0.005(3) -0.001(3)
C13 0.026(3) 0.033(3) 0.036(3) -0.013(2) -0.001(3) 0.004(3)
C14 0.023(3) 0.021(2) 0.031(3) -0.005(2) -0.007(3) 0.001(2)
C15 0.033(4) 0.025(3) 0.030(3) -0.002(2) 0.003(3) 0.000(3)
C16 0.022(3) 0.027(2) 0.028(3) 0.000(2) 0.002(3) 0.004(2)
C17 0.021(3) 0.018(2) 0.024(3) -0.001(2) 0.001(3) 0.001(2)
C18 0.028(3) 0.032(3) 0.032(3) 0.002(2) 0.000(3) 0.005(3)
C19 0.028(3) 0.037(3) 0.025(3) 0.009(2) -0.006(3) 0.005(3)
C20 0.042(4) 0.032(3) 0.031(3) 0.012(2) 0.001(3) 0.002(3)
C21 0.026(3) 0.022(2) 0.025(3) 0.003(2) 0.009(3) 0.001(2)
C22 0.032(4) 0.027(3) 0.031(3) 0.000(3) -0.006(3) -0.001(3)
C23 0.017(3) 0.027(3) 0.040(3) 0.000(2) 0.001(3) -0.001(2)
C24 0.022(3) 0.021(2) 0.031(3) 0.000(2) -0.002(3) -0.002(2)
C25 0.036(4) 0.034(3) 0.027(3) 0.003(2) -0.002(3) 0.005(3)
C26 0.044(4) 0.045(3) 0.026(3) -0.005(3) 0.005(3) 0.003(3)
C27 0.032(4) 0.029(3) 0.037(3) -0.009(2) -0.003(3) 0.008(3)
C28 0.016(3) 0.027(3) 0.029(3) 0.001(2) -0.001(3) 0.002(2)
N1 0.015(2) 0.030(2) 0.025(2) 0.0055(18) -0.001(2) 0.0013(19)
N2 0.021(3) 0.0186(18) 0.026(2) -0.0004(17) -0.001(2) -0.0015(18)
N3 0.018(3) 0.022(2) 0.023(2) 0.0009(17) 0.002(2) -0.0004(19)
N4 0.020(3) 0.022(2) 0.024(2) -0.0023(17) 0.001(2) 0.0001(19)
O1 0.023(2) 0.047(2) 0.047(3) -0.0095(19) 0.006(2) 0.0043(19)
OW1 0.033(3) 0.059(3) 0.112(4) -0.039(3) -0.009(3) 0.000(2)
OW2 0.082(4) 0.031(2) 0.049(3) 0.0025(19) -0.014(3) -0.018(2)
O2 0.024(3) 0.088(4) 0.071(4) -0.018(3) 0.016(3) 0.014(2)
O3 0.036(3) 0.042(2) 0.040(2) -0.0113(19) 0.006(2) 0.005(2)
OW3 0.072(4) 0.083(4) 0.063(4) -0.026(3) 0.007(3) 0.009(3)
O4 0.020(2) 0.034(2) 0.041(2) -0.0065(17) 0.005(2) 0.0010(17)
O5 0.059(3) 0.0254(18) 0.033(2) 0.0007(16) 0.008(2) -0.0020(19)
O6 0.055(3) 0.0169(16) 0.053(3) -0.0077(16) -0.013(2) 0.006(2)
O7 0.045(3) 0.0202(16) 0.025(2) -0.0038(15) 0.003(2) 0.0024(17)
O8 0.056(3) 0.0190(17) 0.041(2) 0.0050(16) -0.008(2) 0.0022(19)
O9 0.021(2) 0.035(2) 0.037(2) 0.0109(17) 0.0052(19) 0.0001(18)
O10 0.040(3) 0.058(3) 0.038(2) 0.020(2) 0.012(2) -0.005(2)
O11 0.014(2) 0.035(2) 0.032(2) 0.0137(16) 0.0019(18) -0.0008(16)
O12 0.014(2) 0.048(2) 0.039(2) 0.0172(18) 0.0022(19) -0.0022(18)
O13 0.044(3) 0.0223(17) 0.025(2) -0.0030(15) -0.0056(19) 0.0002(18)
O14 0.135(5) 0.027(2) 0.042(3) 0.006(2) 0.012(3) -0.019(3)
O15 0.037(3) 0.0255(18) 0.031(2) 0.0016(16) -0.0001(19) 0.0001(17)
O16 0.045(3) 0.0232(19) 0.050(3) -0.0085(17) 0.007(2) -0.0026(18)

loop_
_atom_type_symbol
_atom_type_description
_atom_type_scat_dispersion_real
_atom_type_scat_dispersion_imag
_atom_type_scat_source
C C 0.0033 0.0016 'International Tables Vol C Tables 4.2.6.8 and 6.1.1.4'
H H 0.0000 0.0000 'International Tables Vol C Tables 4.2.6.8 and 6.1.1.4'
N N 0.0061 0.0033 'International Tables Vol C Tables 4.2.6.8 and 6.1.1.4'
O O 0.0106 0.0060 'International Tables Vol C Tables 4.2.6.8 and 6.1.1.4'
Cd Cd -0.8075 1.2024 'International Tables Vol C Tables 4.2.6.8 and 6.1.1.4'
Bi Bi -4.1077 10.2566 'International Tables Vol C Tables 4.2.6.8 and 6.1.1.4'

loop_
_geom_angle_atom_site_label_1
_geom_angle_atom_site_label_2
_geom_angle_atom_site_label_3
_geom_angle
_geom_angle_site_symmetry_1
_geom_angle_site_symmetry_3
O1 Bi1 N1 69.19(14) . .
O1 Bi1 O7 97.16(13) . .
N1 Bi1 O7 75.35(12) . .
O1 Bi1 N2 76.95(14) . .
N1 Bi1 N2 123.51(13) . .
O7 Bi1 N2 65.43(11) . .
O1 Bi1 O12 86.66(14) . 5_656
N1 Bi1 O12 82.70(13) . 5_656
O7 Bi1 O12 154.58(12) . 5_656
N2 Bi1 O12 139.39(12) . 5_656
O1 Bi1 O5 75.69(13) . .
N1 Bi1 O5 139.86(13) . .
O7 Bi1 O5 128.99(12) . .
N2 Bi1 O5 63.75(12) . .
O12 Bi1 O5 76.34(12) 5_656 .
O1 Bi1 O4 133.07(13) . .
N1 Bi1 O4 64.32(13) . .
O7 Bi1 O4 77.43(11) . .
N2 Bi1 O4 135.72(12) . .
O12 Bi1 O4 81.65(12) 5_656 .
O5 Bi1 O4 142.57(12) . .
O15 Bi2 O11 88.25(12) . .
O15 Bi2 N4 67.97(13) . .
O11 Bi2 N4 70.67(13) . .
O15 Bi2 N3 75.70(13) . .
O11 Bi2 N3 65.37(12) . .
N4 Bi2 N3 122.73(13) . .
O15 Bi2 O9 76.00(12) . .
O11 Bi2 O9 129.70(12) . .
N4 Bi2 O9 138.20(12) . .
N3 Bi2 O9 64.49(12) . .
O15 Bi2 O4 121.12(12) . .
O11 Bi2 O4 148.01(11) . .
N4 Bi2 O4 106.69(13) . .
N3 Bi2 O4 130.02(12) . .
O9 Bi2 O4 74.36(11) . .
O15 Bi2 O13 155.48(12) . 5_656
O11 Bi2 O13 78.46(12) . 5_656
N4 Bi2 O13 124.78(12) . 5_656
N3 Bi2 O13 80.02(11) . 5_656
O9 Bi2 O13 96.68(11) . 5_656
O4 Bi2 O13 77.79(11) . 5_656
O15 Bi2 O13 130.48(12) . .
O11 Bi2 O13 75.36(11) . .
N4 Bi2 O13 62.52(11) . .
N3 Bi2 O13 132.25(12) . .
O9 Bi2 O13 147.90(11) . .
O4 Bi2 O13 75.55(12) . .
O13 Bi2 O13 66.02(13) 5_656 .
O15 Bi2 O3 73.15(12) . .
O11 Bi2 O3 148.70(12) . .
N4 Bi2 O3 78.97(13) . .
N3 Bi2 O3 130.10(12) . .
O9 Bi2 O3 70.72(12) . .
O4 Bi2 O3 49.36(11) . .
O13 Bi2 O3 127.13(11) 5_656 .
O13 Bi2 O3 97.52(12) . .
OW1 Cd O6 90.68(15) . 8_765
OW1 Cd O10 176.00(16) . .
O6 Cd O10 87.74(14) 8_765 .
OW1 Cd O8 85.84(15) . .
O6 Cd O8 96.25(13) 8_765 .
O10 Cd O8 90.68(15) . .
OW1 Cd OW2 84.70(16) . .
O6 Cd OW2 98.87(14) 8_765 .
O10 Cd OW2 99.17(15) . .
O8 Cd OW2 162.23(14) . .
OW1 Cd O7 74.23(13) . .
O6 Cd O7 145.08(12) 8_765 .
O10 Cd O7 105.13(12) . .
O8 Cd O7 52.23(12) . .
OW2 Cd O7 110.53(12) . .
O2 C1 O1 123.8(6) . .
O2 C1 C3 120.0(6) . .
O1 C1 C3 116.1(5) . .
O4 C2 O3 123.8(5) . .
O4 C2 C7 116.8(5) . .
O3 C2 C7 119.3(5) . .
N1 C3 C4 120.2(5) . .
N1 C3 C1 114.8(5) . .
C4 C3 C1 124.9(5) . .
C5 C4 C3 119.5(6) . .
C5 C4 H4A 120.3 . .
C3 C4 H4A 120.3 . .
C4 C5 C6 120.0(6) . .
C4 C5 H5A 120.0 . .
C6 C5 H5A 120.0 . .
C7 C6 C5 118.7(6) . .
C7 C6 H6A 120.7 . .
C5 C6 H6A 120.7 . .
N1 C7 C6 120.3(5) . .
N1 C7 C2 114.6(5) . .
C6 C7 C2 125.0(5) . .
O6 C8 O5 125.1(5) . .
O6 C8 C14 117.3(5) . .
O5 C8 C14 117.7(4) . .
O8 C9 O7 122.7(5) . .
O8 C9 C10 119.4(5) . .
O7 C9 C10 117.9(4) . .
N2 C10 C11 122.4(5) . .
N2 C10 C9 115.1(5) . .
C11 C10 C9 122.5(5) . .
C12 C11 C10 117.7(5) . .
C12 C11 H11A 121.2 . .
C10 C11 H11A 121.2 . .
C11 C12 C13 119.7(5) . .
C11 C12 H12A 120.2 . .
C13 C12 H12A 120.2 . .
C14 C13 C12 119.8(5) . .
C14 C13 H13A 120.1 . .
C12 C13 H13A 120.1 . .
N2 C14 C13 120.5(5) . .
N2 C14 C8 114.7(4) . .
C13 C14 C8 124.8(5) . .
O10 C15 O9 123.1(5) . .
O10 C15 C21 118.3(5) . .
O9 C15 C21 118.6(5) . .
O12 C16 O11 122.9(5) . .
O12 C16 C17 119.2(5) . .
O11 C16 C17 118.0(5) . .
N3 C17 C18 122.5(5) . .
N3 C17 C16 113.5(5) . .
C18 C17 C16 124.0(5) . .
C17 C18 C19 118.1(5) . .
C17 C18 H18A 120.9 . .
C19 C18 H18A 120.9 . .
C20 C19 C18 119.6(5) . .
C20 C19 H19A 120.2 . .
C18 C19 H19A 120.2 . .
C19 C20 C21 119.6(5) . .
C19 C20 H20A 120.2 . .
C21 C20 H20A 120.2 . .
N3 C21 C20 120.9(5) . .
N3 C21 C15 114.9(5) . .
C20 C21 C15 124.2(5) . .
O14 C22 O13 125.0(5) . .
O14 C22 C24 118.3(5) . .
O13 C22 C24 116.6(5) . .
O16 C23 O15 125.0(5) . .
O16 C23 C28 117.3(5) . .
O15 C23 C28 117.7(4) . .
N4 C24 C25 121.9(5) . .
N4 C24 C22 114.7(5) . .
C25 C24 C22 123.4(5) . .
C24 C25 C26 119.1(5) . .
C24 C25 H25A 120.5 . .
C26 C25 H25A 120.5 . .
C25 C26 C27 119.4(5) . .
C25 C26 H26A 120.3 . .
C27 C26 H26A 120.3 . .
C28 C27 C26 118.7(5) . .
C28 C27 H27A 120.6 . .
C26 C27 H27A 120.6 . .
N4 C28 C27 121.6(5) . .
N4 C28 C23 114.8(4) . .
C27 C28 C23 123.5(5) . .
C3 N1 C7 121.2(5) . .
C3 N1 Bi1 115.9(3) . .
C7 N1 Bi1 122.7(4) . .
C10 N2 C14 120.0(4) . .
C10 N2 Bi1 118.8(3) . .
C14 N2 Bi1 120.9(3) . .
C17 N3 C21 119.4(4) . .
C17 N3 Bi2 119.7(3) . .
C21 N3 Bi2 120.9(3) . .
C28 N4 C24 119.3(4) . .
C28 N4 Bi2 115.9(3) . .
C24 N4 Bi2 124.7(3) . .
C1 O1 Bi1 123.9(4) . .
Cd OW1 HW1A 109.5 . .
Cd OW1 H1WB 119.2 . .
HW1A OW1 H1WB 131.3 . .
Cd OW2 HW2A 125.2 . .
Cd OW2 HW2B 125.4 . .
HW2A OW2 HW2B 109.4 . .
C2 O3 Bi2 91.8(3) . .
HW3A OW3 HW3B 106(3) . .
C2 O4 Bi1 119.8(3) . .
C2 O4 Bi2 94.0(3) . .
Bi1 O4 Bi2 139.68(16) . .
C8 O5 Bi1 121.6(3) . .
C8 O6 Cd 120.8(4) . 8_755
C9 O7 Bi1 122.1(3) . .
C9 O7 Cd 83.9(3) . .
Bi1 O7 Cd 153.67(15) . .
C9 O8 Cd 101.0(3) . .
C15 O9 Bi2 120.8(3) . .
C15 O10 Cd 102.1(4) . .
C16 O11 Bi2 122.7(3) . .
C16 O12 Bi1 100.2(3) . 5_656
C22 O13 Bi2 118.6(3) . 5_656
C22 O13 Bi2 120.6(3) . .
Bi2 O13 Bi2 113.98(13) 5_656 .
C23 O15 Bi2 123.2(3) . .

loop_
_geom_bond_atom_site_label_1
_geom_bond_atom_site_label_2
_geom_bond_distance
_geom_bond_site_symmetry_2
Bi1 O1 2.198(4) .
Bi1 N1 2.411(4) .
Bi1 O7 2.430(3) .
Bi1 N2 2.495(4) .
Bi1 O12 2.504(4) 5_656
Bi1 O5 2.510(3) .
Bi1 O4 2.540(4) .
Bi2 O15 2.289(3) .
Bi2 O11 2.400(3) .
Bi2 N4 2.473(4) .
Bi2 N3 2.483(4) .
Bi2 O9 2.525(3) .
Bi2 O4 2.627(4) .
Bi2 O13 2.632(3) 5_656
Bi2 O13 2.634(3) .
Bi2 O3 2.674(4) .
Cd OW1 2.260(4) .
Cd O6 2.275(4) 8_765
Cd O10 2.291(4) .
Cd O8 2.293(4) .
Cd OW2 2.294(4) .
Cd O7 2.646(3) .
C1 O2 1.204(7) .
C1 O1 1.301(7) .
C1 C3 1.494(8) .
C2 O4 1.253(6) .
C2 O3 1.256(6) .
C2 C7 1.506(8) .
C3 N1 1.325(6) .
C3 C4 1.389(8) .
C4 C5 1.355(8) .
C4 H4A 0.9300 .
C5 C6 1.383(9) .
C5 H5A 0.9300 .
C6 C7 1.380(8) .
C6 H6A 0.9300 .
C7 N1 1.346(6) .
C8 O6 1.247(6) .
C8 O5 1.262(6) .
C8 C14 1.493(7) .
C9 O8 1.241(6) .
C9 O7 1.263(6) .
C9 C10 1.500(7) .
C10 N2 1.328(6) .
C10 C11 1.396(7) .
C11 C12 1.365(7) .
C11 H11A 0.9300 .
C12 C13 1.389(8) .
C12 H12A 0.9300 .
C13 C14 1.370(7) .
C13 H13A 0.9300 .
C14 N2 1.342(6) .
C15 O10 1.245(6) .
C15 O9 1.254(6) .
C15 C21 1.501(8) .
C16 O12 1.256(7) .
C16 O11 1.271(6) .
C16 C17 1.502(7) .
C17 N3 1.344(6) .
C17 C18 1.373(7) .
C18 C19 1.390(7) .
C18 H18A 0.9300 .
C19 C20 1.373(8) .
C19 H19A 0.9300 .
C20 C21 1.382(7) .
C20 H20A 0.9300 .
C21 N3 1.347(6) .
C22 O14 1.215(6) .
C22 O13 1.267(6) .
C22 C24 1.520(7) .
C23 O16 1.231(6) .
C23 O15 1.274(6) .
C23 C28 1.510(7) .
C24 N4 1.348(6) .
C24 C25 1.364(7) .
C25 C26 1.379(8) .
C25 H25A 0.9300 .
C26 C27 1.382(8) .
C26 H26A 0.9300 .
C27 C28 1.381(7) .
C27 H27A 0.9300 .
C28 N4 1.338(6) .
OW1 HW1A 0.8496 .
OW1 H1WB 0.8593 .
OW2 HW2A 0.8511 .
OW2 HW2B 0.8496 .
OW3 HW3A 0.84(2) .
OW3 HW3B 0.85(2) .
O6 Cd 2.275(4) 8_755
O12 Bi1 2.504(4) 5_656
O13 Bi2 2.632(3) 5_656

loop_
_geom_hbond_atom_site_label_D
_geom_hbond_atom_site_label_H
_geom_hbond_atom_site_label_A
_geom_hbond_distance_DH
_geom_hbond_distance_HA
_geom_hbond_distance_DA
_geom_hbond_angle_DHA
_geom_hbond_site_symmetry_A
OW1 HW1A O16 0.85 2.07 2.761(6) 137.8 4_556
OW1 H1WB OW3 0.86 1.87 2.669(7) 154.1 .
OW2 HW2A O3 0.85 2.48 3.259(6) 152.9 .
OW2 HW2B O5 0.85 2.32 2.779(5) 114.5 8_765
OW3 HW3B O14 0.85(2) 1.94(4) 2.745(7) 158(7) 2_654

loop_
_geom_torsion_atom_site_label_1
_geom_torsion_atom_site_label_2
_geom_torsion_atom_site_label_3
_geom_torsion_atom_site_label_4
_geom_torsion
_geom_torsion_site_symmetry_1
_geom_torsion_site_symmetry_4
O2 C1 C3 N1 -175.4(5) . .
O1 C1 C3 N1 2.6(7) . .
O2 C1 C3 C4 4.7(9) . .
O1 C1 C3 C4 -177.3(5) . .
N1 C3 C4 C5 -0.4(8) . .
C1 C3 C4 C5 179.5(5) . .
C3 C4 C5 C6 -0.6(9) . .
C4 C5 C6 C7 1.4(9) . .
C5 C6 C7 N1 -1.3(8) . .
C5 C6 C7 C2 178.1(5) . .
O4 C2 C7 N1 6.3(7) . .
O3 C2 C7 N1 -175.4(4) . .
O4 C2 C7 C6 -173.2(5) . .
O3 C2 C7 C6 5.1(8) . .
O8 C9 C10 N2 -169.1(5) . .
O7 C9 C10 N2 9.7(7) . .
O8 C9 C10 C11 12.7(8) . .
O7 C9 C10 C11 -168.6(5) . .
N2 C10 C11 C12 1.2(9) . .
C9 C10 C11 C12 179.3(5) . .
C10 C11 C12 C13 0.7(9) . .
C11 C12 C13 C14 -1.6(9) . .
C12 C13 C14 N2 0.6(9) . .
C12 C13 C14 C8 -178.1(5) . .
O6 C8 C14 N2 -177.4(5) . .
O5 C8 C14 N2 3.3(8) . .
O6 C8 C14 C13 1.4(8) . .
O5 C8 C14 C13 -177.9(6) . .
O12 C16 C17 N3 -173.4(4) . .
O11 C16 C17 N3 5.7(6) . .
O12 C16 C17 C18 6.7(7) . .
O11 C16 C17 C18 -174.2(5) . .
N3 C17 C18 C19 0.7(7) . .
C16 C17 C18 C19 -179.4(5) . .
C17 C18 C19 C20 0.1(8) . .
C18 C19 C20 C21 -0.3(8) . .
C19 C20 C21 N3 -0.1(8) . .
C19 C20 C21 C15 178.6(5) . .
O10 C15 C21 N3 176.7(4) . .
O9 C15 C21 N3 -3.7(7) . .
O10 C15 C21 C20 -2.1(8) . .
O9 C15 C21 C20 177.5(5) . .
O14 C22 C24 N4 -175.7(6) . .
O13 C22 C24 N4 4.1(7) . .
O14 C22 C24 C25 4.8(9) . .
O13 C22 C24 C25 -175.5(5) . .
N4 C24 C25 C26 -0.7(9) . .
C22 C24 C25 C26 178.8(5) . .
C24 C25 C26 C27 0.7(9) . .
C25 C26 C27 C28 0.3(9) . .
C26 C27 C28 N4 -1.5(9) . .
C26 C27 C28 C23 175.4(5) . .
O16 C23 C28 N4 -177.1(5) . .
O15 C23 C28 N4 4.3(7) . .
O16 C23 C28 C27 5.9(8) . .
O15 C23 C28 C27 -172.8(5) . .
C4 C3 N1 C7 0.5(8) . .
C1 C3 N1 C7 -179.4(5) . .
C4 C3 N1 Bi1 176.6(4) . .
C1 C3 N1 Bi1 -3.3(6) . .
C6 C7 N1 C3 0.4(8) . .
C2 C7 N1 C3 -179.1(4) . .
C6 C7 N1 Bi1 -175.4(4) . .
C2 C7 N1 Bi1 5.0(6) . .
O1 Bi1 N1 C3 2.3(3) . .
O7 Bi1 N1 C3 -101.4(4) . .
N2 Bi1 N1 C3 -54.9(4) . .
O12 Bi1 N1 C3 91.5(4) 5_656 .
O5 Bi1 N1 C3 32.9(4) . .
O4 Bi1 N1 C3 175.7(4) . .
O1 Bi1 N1 C7 178.4(4) . .
O7 Bi1 N1 C7 74.6(4) . .
N2 Bi1 N1 C7 121.1(4) . .
O12 Bi1 N1 C7 -92.4(4) 5_656 .
O5 Bi1 N1 C7 -151.0(3) . .
O4 Bi1 N1 C7 -8.2(4) . .
C11 C10 N2 C14 -2.2(8) . .
C9 C10 N2 C14 179.5(4) . .
C11 C10 N2 Bi1 171.4(4) . .
C9 C10 N2 Bi1 -6.9(6) . .
C13 C14 N2 C10 1.3(8) . .
C8 C14 N2 C10 -179.9(5) . .
C13 C14 N2 Bi1 -172.2(4) . .
C8 C14 N2 Bi1 6.6(6) . .
O1 Bi1 N2 C10 -101.8(4) . .
N1 Bi1 N2 C10 -48.0(4) . .
O7 Bi1 N2 C10 2.5(4) . .
O12 Bi1 N2 C10 -170.6(3) 5_656 .
O5 Bi1 N2 C10 177.9(4) . .
O4 Bi1 N2 C10 38.2(5) . .
O1 Bi1 N2 C14 71.8(4) . .
N1 Bi1 N2 C14 125.5(4) . .
O7 Bi1 N2 C14 176.0(4) . .
O12 Bi1 N2 C14 3.0(5) 5_656 .
O5 Bi1 N2 C14 -8.5(4) . .
O4 Bi1 N2 C14 -148.2(4) . .
C18 C17 N3 C21 -1.2(7) . .
C16 C17 N3 C21 178.9(4) . .
C18 C17 N3 Bi2 -178.7(4) . .
C16 C17 N3 Bi2 1.3(5) . .
C20 C21 N3 C17 0.9(7) . .
C15 C21 N3 C17 -178.0(4) . .
C20 C21 N3 Bi2 178.4(4) . .
C15 C21 N3 Bi2 -0.5(5) . .
O15 Bi2 N3 C17 -99.1(3) . .
O11 Bi2 N3 C17 -4.4(3) . .
N4 Bi2 N3 C17 -47.7(4) . .
O9 Bi2 N3 C17 179.8(4) . .
O4 Bi2 N3 C17 142.0(3) . .
O13 Bi2 N3 C17 77.4(3) 5_656 .
O13 Bi2 N3 C17 33.2(4) . .
O3 Bi2 N3 C17 -151.9(3) . .
O15 Bi2 N3 C21 83.3(4) . .
O11 Bi2 N3 C21 178.1(4) . .
N4 Bi2 N3 C21 134.7(3) . .
O9 Bi2 N3 C21 2.3(3) . .
O4 Bi2 N3 C21 -35.5(4) . .
O13 Bi2 N3 C21 -100.1(3) 5_656 .
O13 Bi2 N3 C21 -144.3(3) . .
O3 Bi2 N3 C21 30.6(4) . .
C27 C28 N4 C24 1.5(8) . .
C23 C28 N4 C24 -175.6(4) . .
C27 C28 N4 Bi2 177.7(4) . .
C23 C28 N4 Bi2 0.6(6) . .
C25 C24 N4 C28 -0.4(8) . .
C22 C24 N4 C28 -180.0(4) . .
C25 C24 N4 Bi2 -176.2(4) . .
C22 C24 N4 Bi2 4.2(6) . .
O15 Bi2 N4 C28 -2.9(3) . .
O11 Bi2 N4 C28 -99.0(4) . .
N3 Bi2 N4 C28 -57.7(4) . .
O9 Bi2 N4 C28 29.5(4) . .
O4 Bi2 N4 C28 114.5(4) . .
O13 Bi2 N4 C28 -158.9(3) 5_656 .
O13 Bi2 N4 C28 177.8(4) . .
O3 Bi2 N4 C28 73.2(4) . .
O15 Bi2 N4 C24 173.0(4) . .
O11 Bi2 N4 C24 76.9(4) . .
N3 Bi2 N4 C24 118.3(4) . .
O9 Bi2 N4 C24 -154.6(4) . .
O4 Bi2 N4 C24 -69.5(4) . .
O13 Bi2 N4 C24 17.0(5) 5_656 .
O13 Bi2 N4 C24 -6.3(4) . .
O3 Bi2 N4 C24 -110.8(4) . .
O2 C1 O1 Bi1 177.4(5) . .
C3 C1 O1 Bi1 -0.5(7) . .
N1 Bi1 O1 C1 -0.9(4) . .
O7 Bi1 O1 C1 70.4(4) . .
N2 Bi1 O1 C1 133.1(4) . .
O12 Bi1 O1 C1 -84.3(4) 5_656 .
O5 Bi1 O1 C1 -161.1(5) . .
O4 Bi1 O1 C1 -9.0(5) . .
O4 C2 O3 Bi2 -10.4(5) . .
C7 C2 O3 Bi2 171.4(4) . .
O15 Bi2 O3 C2 -160.9(3) . .
O11 Bi2 O3 C2 143.1(3) . .
N4 Bi2 O3 C2 129.0(3) . .
N3 Bi2 O3 C2 -107.2(3) . .
O9 Bi2 O3 C2 -80.2(3) . .
O4 Bi2 O3 C2 5.4(3) . .
O13 Bi2 O3 C2 3.5(4) 5_656 .
O13 Bi2 O3 C2 69.0(3) . .
O3 C2 O4 Bi1 167.8(4) . .
C7 C2 O4 Bi1 -14.0(6) . .
O3 C2 O4 Bi2 10.6(5) . .
C7 C2 O4 Bi2 -171.2(4) . .
O1 Bi1 O4 C2 20.4(4) . .
N1 Bi1 O4 C2 11.9(3) . .
O7 Bi1 O4 C2 -67.7(4) . .
N2 Bi1 O4 C2 -100.7(4) . .
O12 Bi1 O4 C2 97.8(4) 5_656 .
O5 Bi1 O4 C2 152.0(3) . .
O1 Bi1 O4 Bi2 163.6(2) . .
N1 Bi1 O4 Bi2 155.2(3) . .
O7 Bi1 O4 Bi2 75.6(2) . .
N2 Bi1 O4 Bi2 42.6(3) . .
O12 Bi1 O4 Bi2 -118.9(2) 5_656 .
O5 Bi1 O4 Bi2 -64.7(3) . .
O15 Bi2 O4 C2 9.9(3) . .
O11 Bi2 O4 C2 -144.2(3) . .
N4 Bi2 O4 C2 -64.1(3) . .
N3 Bi2 O4 C2 107.4(3) . .
O9 Bi2 O4 C2 72.3(3) . .
O13 Bi2 O4 C2 173.0(3) 5_656 .
O13 Bi2 O4 C2 -119.0(3) . .
O3 Bi2 O4 C2 -5.4(3) . .
O15 Bi2 O4 Bi1 -138.8(2) . .
O11 Bi2 O4 Bi1 67.2(3) . .
N4 Bi2 O4 Bi1 147.3(2) . .
N3 Bi2 O4 Bi1 -41.3(3) . .
O9 Bi2 O4 Bi1 -76.3(2) . .
O13 Bi2 O4 Bi1 24.3(2) 5_656 .
O13 Bi2 O4 Bi1 92.4(2) . .
O3 Bi2 O4 Bi1 -154.1(3) . .
O6 C8 O5 Bi1 169.0(4) . .
C14 C8 O5 Bi1 -11.7(7) . .
O1 Bi1 O5 C8 -71.6(4) . .
N1 Bi1 O5 C8 -101.0(4) . .
O7 Bi1 O5 C8 16.0(5) . .
N2 Bi1 O5 C8 10.7(4) . .
O12 Bi1 O5 C8 -161.6(4) 5_656 .
O4 Bi1 O5 C8 142.7(4) . .
O5 C8 O6 Cd -7.8(8) . 8_755
C14 C8 O6 Cd 172.9(3) . 8_755
O8 C9 O7 Bi1 170.8(4) . .
C10 C9 O7 Bi1 -7.9(7) . .
O8 C9 O7 Cd -4.4(5) . .
C10 C9 O7 Cd 176.9(5) . .
O1 Bi1 O7 C9 75.3(4) . .
N1 Bi1 O7 C9 141.5(4) . .
N2 Bi1 O7 C9 3.2(4) . .
O12 Bi1 O7 C9 172.6(4) 5_656 .
O5 Bi1 O7 C9 -2.1(5) . .
O4 Bi1 O7 C9 -152.1(4) . .
O1 Bi1 O7 Cd -115.5(4) . .
N1 Bi1 O7 Cd -49.3(4) . .
N2 Bi1 O7 Cd 172.4(4) . .
O12 Bi1 O7 Cd -18.2(6) 5_656 .
O5 Bi1 O7 Cd 167.1(3) . .
O4 Bi1 O7 Cd 17.1(3) . .
OW1 Cd O7 C9 -94.5(3) . .
O6 Cd O7 C9 -27.1(4) 8_765 .
O10 Cd O7 C9 81.4(3) . .
O8 Cd O7 C9 2.5(3) . .
OW2 Cd O7 C9 -172.5(3) . .
OW1 Cd O7 Bi1 94.6(4) . .
O6 Cd O7 Bi1 162.1(3) 8_765 .
O10 Cd O7 Bi1 -89.5(4) . .
O8 Cd O7 Bi1 -168.3(4) . .
OW2 Cd O7 Bi1 16.6(4) . .
O7 C9 O8 Cd 5.2(6) . .
C10 C9 O8 Cd -176.2(4) . .
OW1 Cd O8 C9 70.6(4) . .
O6 Cd O8 C9 160.9(3) 8_765 .
O10 Cd O8 C9 -111.3(3) . .
OW2 Cd O8 C9 12.7(7) . .
O7 Cd O8 C9 -2.6(3) . .
O10 C15 O9 Bi2 -174.4(4) . .
C21 C15 O9 Bi2 6.0(6) . .
O15 Bi2 O9 C15 -85.1(4) . .
O11 Bi2 O9 C15 -9.4(4) . .
N4 Bi2 O9 C15 -115.9(4) . .
N3 Bi2 O9 C15 -4.5(4) . .
O4 Bi2 O9 C15 146.4(4) . .
O13 Bi2 O9 C15 71.1(4) 5_656 .
O13 Bi2 O9 C15 125.4(4) . .
O3 Bi2 O9 C15 -161.8(4) . .
O9 C15 O10 Cd 4.9(6) . .
C21 C15 O10 Cd -175.5(4) . .
OW1 Cd O10 C15 137(2) . .
O6 Cd O10 C15 -156.5(3) 8_765 .
O8 Cd O10 C15 107.2(3) . .
OW2 Cd O10 C15 -57.9(3) . .
O7 Cd O10 C15 56.4(3) . .
O12 C16 O11 Bi2 168.5(4) . .
C17 C16 O11 Bi2 -10.6(6) . .
O15 Bi2 O11 C16 83.1(4) . .
N4 Bi2 O11 C16 150.4(4) . .
N3 Bi2 O11 C16 8.1(3) . .
O9 Bi2 O11 C16 13.0(4) . .
O4 Bi2 O11 C16 -118.9(4) . .
O13 Bi2 O11 C16 -76.1(4) 5_656 .
O13 Bi2 O11 C16 -144.1(4) . .
O3 Bi2 O11 C16 135.6(4) . .
O11 C16 O12 Bi1 -3.0(5) . 5_656
C17 C16 O12 Bi1 176.1(4) . 5_656
O14 C22 O13 Bi2 20.5(8) . 5_656
C24 C22 O13 Bi2 -159.2(3) . 5_656
O14 C22 O13 Bi2 169.9(5) . .
C24 C22 O13 Bi2 -9.8(6) . .
O15 Bi2 O13 C22 7.7(5) . .
O11 Bi2 O13 C22 -67.0(4) . .
N4 Bi2 O13 C22 8.5(4) . .
N3 Bi2 O13 C22 -102.0(4) . .
O9 Bi2 O13 C22 147.3(4) . .
O4 Bi2 O13 C22 126.5(4) . .
O13 Bi2 O13 C22 -150.7(5) 5_656 .
O3 Bi2 O13 C22 81.9(4) . .
O15 Bi2 O13 Bi2 158.35(14) . 5_656
O11 Bi2 O13 Bi2 83.68(16) . 5_656
N4 Bi2 O13 Bi2 159.2(2) . 5_656
N3 Bi2 O13 Bi2 48.7(2) . 5_656
O9 Bi2 O13 Bi2 -62.0(3) . 5_656
O4 Bi2 O13 Bi2 -82.85(15) . 5_656
O13 Bi2 O13 Bi2 0.0 5_656 5_656
O3 Bi2 O13 Bi2 -127.42(15) . 5_656
O16 C23 O15 Bi2 173.8(4) . .
C28 C23 O15 Bi2 -7.6(7) . .
O11 Bi2 O15 C23 75.6(4) . .
N4 Bi2 O15 C23 5.7(4) . .
N3 Bi2 O15 C23 140.6(4) . .
O9 Bi2 O15 C23 -152.7(4) . .
O4 Bi2 O15 C23 -91.0(4) . .
O13 Bi2 O15 C23 132.3(4) 5_656 .
O13 Bi2 O15 C23 6.6(5) . .
O3 Bi2 O15 C23 -78.9(4) . .
